data_4131294
loop_
_publ_author_name
'Xu, Huan'
'Li, Yi-Pan'
'Cai, Yan'
'Wang, Guo-Peng'
'Zhu, Shou-Fei'
'Zhou, Qi-Lin'

_publ_section_title
;
 Highly Enantioselective Copper- and Iron-Catalyzed Intramolecular
 Cyclopropanation of Indoles.
;
_journal_issue 23
_journal_name_full 'Journal of the American Chemical Society'
_journal_page_first 7697
_journal_page_last 7700
_journal_paper_doi 10.1021/jacs.7b03086
_journal_volume 139
_journal_year 2017
_chemical_absolute_configuration ad
_chemical_formula_moiety 'C31 H25 N O5 S'
_chemical_formula_sum 'C31 H25 N O5 S'
_chemical_formula_weight 523.58
_space_group_IT_number 19
_space_group_name_Hall 'P 2ac 2ab'
_space_group_name_H-M_alt 'P 21 21 21'
_symmetry_cell_setting orthorhombic
_symmetry_space_group_name_H-M 'P 21 21 21'
_atom_sites_solution_hydrogens geom
_atom_sites_solution_primary direct
_atom_sites_solution_secondary difmap
_audit_creation_method SHELXL-97
_cell_angle_alpha 90.00
_cell_angle_beta 90.00
_cell_angle_gamma 90.00
_cell_formula_units_Z 4
_cell_length_a 7.4908(10)
_cell_length_b 16.5730(16)
_cell_length_c 20.429(2)
_cell_measurement_reflns_used 4661
_cell_measurement_temperature 293(2)
_cell_measurement_theta_max 72.60
_cell_measurement_theta_min 27.50
_cell_volume 2536.2(5)
_computing_cell_refinement 'CrystalClear-SM Expert 2.0 r5'
_computing_data_collection 'CrystalClear-SM Expert 2.0 r5 (Rigaku, 2010)'
_computing_data_reduction 'CrystalClear-SM Expert 2.0 r5'
_computing_molecular_graphics 'CrystalStructure 4.0'
_computing_publication_material 'CrystalStructure 4.0 (Rigaku, 2009)'
_computing_structure_refinement 'SHELXL-97 (Sheldrick, 1997)'
_computing_structure_solution 'SHELXS-97 (Sheldrick, 1990)'
_diffrn_ambient_temperature 293(2)
_diffrn_detector_area_resol_mean 11.11
_diffrn_measured_fraction_theta_full 0.979
_diffrn_measured_fraction_theta_max 0.979
_diffrn_measurement_device_type 'Rigaku Saturn944 CCD'
_diffrn_measurement_method \w
_diffrn_radiation_monochromator multilayer
_diffrn_radiation_source 'fine-focus sealed tube'
_diffrn_radiation_type CuK\a
_diffrn_radiation_wavelength 1.54187
_diffrn_reflns_av_R_equivalents 0.0543
_diffrn_reflns_av_sigmaI/netI 0.0478
_diffrn_reflns_limit_h_max 8
_diffrn_reflns_limit_h_min -9
_diffrn_reflns_limit_k_max 19
_diffrn_reflns_limit_k_min -20
_diffrn_reflns_limit_l_max 25
_diffrn_reflns_limit_l_min -25
_diffrn_reflns_number 15793
_diffrn_reflns_theta_full 72.85
_diffrn_reflns_theta_max 72.85
_diffrn_reflns_theta_min 3.43
_diffrn_standards_decay_% 0
_diffrn_standards_interval_count 0
_diffrn_standards_interval_time 0
_diffrn_standards_number 0
_exptl_absorpt_coefficient_mu 1.493
_exptl_absorpt_correction_T_max 0.8182
_exptl_absorpt_correction_T_min 0.7749
_exptl_absorpt_correction_type multi-scan
_exptl_absorpt_process_details CrystalClear
_exptl_crystal_colour colorless
_exptl_crystal_density_diffrn 1.371
_exptl_crystal_density_method 'not measured'
_exptl_crystal_description prism
_exptl_crystal_F_000 1096
_exptl_crystal_size_max 0.18
_exptl_crystal_size_mid 0.16
_exptl_crystal_size_min 0.14
_refine_diff_density_max 0.302
_refine_diff_density_min -0.441
_refine_diff_density_rms 0.096
_refine_ls_abs_structure_details 'Flack H D (1983), Acta Cryst. A39, 876-881'
_refine_ls_abs_structure_Flack -0.007(14)
_refine_ls_extinction_coef 0.0111(5)
_refine_ls_extinction_expression Fc^*^=kFc[1+0.001xFc^2^\l^3^/sin(2\q)]^-1/4^
_refine_ls_extinction_method SHELXL
_refine_ls_goodness_of_fit_ref 1.067
_refine_ls_hydrogen_treatment constr
_refine_ls_matrix_type full
_refine_ls_number_parameters 345
_refine_ls_number_reflns 4815
_refine_ls_number_restraints 0
_refine_ls_restrained_S_all 1.067
_refine_ls_R_factor_all 0.0412
_refine_ls_R_factor_gt 0.0386
_refine_ls_shift/su_max 0.001
_refine_ls_shift/su_mean 0.000
_refine_ls_structure_factor_coef Fsqd
_refine_ls_weighting_details 'calc w=1/[\s^2^(Fo^2^)+(0.0549P)^2^+0.0000P] where P=(Fo^2^+2Fc^2^)/3'
_refine_ls_weighting_scheme calc
_refine_ls_wR_factor_gt 0.0886
_refine_ls_wR_factor_ref 0.0911
_reflns_number_gt 4427
_reflns_number_total 4815
_reflns_threshold_expression >2sigma(I)
_cod_data_source_file 11-cif.cif
_cod_data_source_block shelxl
_cod_database_code 4131294

loop_
_symmetry_equiv_pos_as_xyz
'x, y, z'
'x+1/2, -y+1/2, -z'
'-x, y+1/2, -z+1/2'
'-x+1/2, -y, z+1/2'

loop_
_atom_site_label
_atom_site_type_symbol
_atom_site_fract_x
_atom_site_fract_y
_atom_site_fract_z
_atom_site_U_iso_or_equiv
_atom_site_adp_type
_atom_site_occupancy
_atom_site_symmetry_multiplicity
_atom_site_calc_flag
_atom_site_refinement_flags
S1 S 0.65001(6) 0.77809(3) 0.10081(2) 0.02279(12) Uani 1 1 d .
O1 O 0.49856(17) 0.92502(8) -0.01560(6) 0.0228(3) Uani 1 1 d .
O2 O -0.0432(2) 1.02941(14) -0.02765(10) 0.0569(5) Uani 1 1 d .
O3 O -0.01625(19) 0.92790(12) 0.04279(9) 0.0460(4) Uani 1 1 d .
O4 O 0.6661(2) 0.74019(8) 0.03833(7) 0.0309(3) Uani 1 1 d .
O5 O 0.80072(17) 0.78447(9) 0.14315(7) 0.0306(3) Uani 1 1 d .
N1 N 0.58115(19) 0.87127(9) 0.08591(7) 0.0209(3) Uani 1 1 d .
C1 C 0.2938(2) 0.93602(11) 0.07267(9) 0.0230(4) Uani 1 1 d .
C2 C 0.4354(2) 0.88114(11) 0.03941(9) 0.0218(4) Uani 1 1 d .
H2 H 0.3845 0.8290 0.0265 0.026 Uiso 1 1 calc R
C3 C 0.3452(2) 0.96366(11) -0.04198(9) 0.0236(4) Uani 1 1 d .
H3 H 0.2674 0.9220 -0.0606 0.028 Uiso 1 1 calc R
C4 C 0.2486(2) 1.00058(12) 0.01978(10) 0.0252(4) Uani 1 1 d .
C5 C 0.0479(3) 0.99084(15) 0.00872(11) 0.0377(5) Uani 1 1 d .
C6 C 0.1129(2) 0.89493(13) 0.08715(11) 0.0333(5) Uani 1 1 d .
H6A H 0.1226 0.8371 0.0810 0.040 Uiso 1 1 calc R
H6B H 0.0773 0.9052 0.1320 0.040 Uiso 1 1 calc R
C7 C 0.3881(2) 0.96348(11) 0.13312(9) 0.0224(4) Uani 1 1 d .
C8 C 0.5528(2) 0.92609(11) 0.13910(9) 0.0217(4) Uani 1 1 d .
C9 C 0.6679(3) 0.94401(12) 0.19008(9) 0.0284(4) Uani 1 1 d .
H9 H 0.7787 0.9191 0.1936 0.034 Uiso 1 1 calc R
C10 C 0.6114(3) 1.00060(13) 0.23574(10) 0.0343(5) Uani 1 1 d .
H10 H 0.6857 1.0138 0.2706 0.041 Uiso 1 1 calc R
C11 C 0.4465(3) 1.03776(13) 0.23036(10) 0.0353(5) Uani 1 1 d .
H11 H 0.4114 1.0753 0.2616 0.042 Uiso 1 1 calc R
C12 C 0.3339(3) 1.01960(12) 0.17902(10) 0.0304(4) Uani 1 1 d .
H12 H 0.2234 1.0447 0.1754 0.037 Uiso 1 1 calc R
C13 C 0.3954(3) 1.02115(11) -0.09584(10) 0.0263(4) Uani 1 1 d .
C14 C 0.2626(3) 1.04932(13) -0.13769(11) 0.0337(5) Uani 1 1 d .
H14 H 0.1453 1.0324 -0.1319 0.040 Uiso 1 1 calc R
C15 C 0.3035(3) 1.10209(14) -0.18761(11) 0.0399(5) Uani 1 1 d .
H15 H 0.2135 1.1204 -0.2152 0.048 Uiso 1 1 calc R
C16 C 0.4758(4) 1.12793(13) -0.19701(10) 0.0381(5) Uani 1 1 d .
H16 H 0.5023 1.1641 -0.2304 0.046 Uiso 1 1 calc R
C17 C 0.6102(3) 1.09949(12) -0.15611(10) 0.0342(5) Uani 1 1 d .
H17 H 0.7275 1.1162 -0.1625 0.041 Uiso 1 1 calc R
C18 C 0.5700(3) 1.04604(12) -0.10556(10) 0.0284(4) Uani 1 1 d .
H18 H 0.6603 1.0271 -0.0784 0.034 Uiso 1 1 calc R
C19 C 0.3067(3) 1.08557(12) 0.03661(10) 0.0304(4) Uani 1 1 d .
C20 C 0.1846(4) 1.14682(15) 0.04888(12) 0.0488(7) Uani 1 1 d .
H20 H 0.0631 1.1369 0.0443 0.059 Uiso 1 1 calc R
C21 C 0.2432(6) 1.22303(17) 0.06802(14) 0.0684(11) Uani 1 1 d .
H21 H 0.1604 1.2635 0.0765 0.082 Uiso 1 1 calc R
C22 C 0.4224(7) 1.23884(16) 0.07450(14) 0.0676(10) Uani 1 1 d .
H22 H 0.4606 1.2899 0.0871 0.081 Uiso 1 1 calc R
C23 C 0.5456(5) 1.17872(15) 0.06230(12) 0.0524(7) Uani 1 1 d .
H23 H 0.6670 1.1893 0.0666 0.063 Uiso 1 1 calc R
C24 C 0.4877(3) 1.10236(13) 0.04359(10) 0.0344(5) Uani 1 1 d .
H24 H 0.5711 1.0620 0.0356 0.041 Uiso 1 1 calc R
C25 C 0.4738(2) 0.73244(10) 0.14376(9) 0.0223(4) Uani 1 1 d .
C26 C 0.3414(3) 0.69204(11) 0.10948(10) 0.0276(4) Uani 1 1 d .
H26 H 0.3512 0.6841 0.0646 0.033 Uiso 1 1 calc R
C27 C 0.1944(3) 0.66380(12) 0.14343(11) 0.0305(4) Uani 1 1 d .
H27 H 0.1040 0.6374 0.1207 0.037 Uiso 1 1 calc R
C28 C 0.1787(3) 0.67389(12) 0.21075(10) 0.0295(4) Uani 1 1 d .
C29 C 0.3156(3) 0.71294(12) 0.24412(10) 0.0286(4) Uani 1 1 d .
H29 H 0.3080 0.7191 0.2893 0.034 Uiso 1 1 calc R
C30 C 0.4632(3) 0.74289(11) 0.21106(10) 0.0262(4) Uani 1 1 d .
H30 H 0.5536 0.7695 0.2336 0.031 Uiso 1 1 calc R
C31 C 0.0174(3) 0.64206(16) 0.24623(13) 0.0411(5) Uani 1 1 d .
H31A H 0.0421 0.6394 0.2923 0.049 Uiso 1 1 calc R
H31B H -0.0107 0.5891 0.2303 0.049 Uiso 1 1 calc R
H31C H -0.0821 0.6774 0.2388 0.049 Uiso 1 1 calc R

loop_
_atom_site_aniso_label
_atom_site_aniso_U_11
_atom_site_aniso_U_22
_atom_site_aniso_U_33
_atom_site_aniso_U_23
_atom_site_aniso_U_13
_atom_site_aniso_U_12
S1 0.0221(2) 0.0201(2) 0.0261(2) 0.00164(17) 0.00400(17) 0.00374(17)
O1 0.0235(6) 0.0231(6) 0.0216(6) 0.0029(5) 0.0011(5) 0.0033(5)
O2 0.0284(8) 0.0852(14) 0.0570(11) 0.0126(10) -0.0087(7) 0.0158(9)
O3 0.0202(7) 0.0621(11) 0.0555(10) 0.0053(9) -0.0039(7) -0.0063(7)
O4 0.0394(8) 0.0257(7) 0.0277(7) -0.0007(5) 0.0098(6) 0.0068(6)
O5 0.0229(6) 0.0309(7) 0.0380(8) 0.0068(6) 0.0000(5) 0.0032(6)
N1 0.0204(7) 0.0212(8) 0.0210(8) -0.0006(6) 0.0021(6) -0.0008(6)
C1 0.0194(8) 0.0219(9) 0.0278(9) 0.0001(7) 0.0022(7) 0.0004(7)
C2 0.0213(8) 0.0197(8) 0.0245(9) -0.0011(7) 0.0024(7) -0.0003(7)
C3 0.0222(8) 0.0219(9) 0.0267(9) -0.0014(7) -0.0059(7) -0.0002(7)
C4 0.0209(8) 0.0267(9) 0.0280(10) 0.0022(8) -0.0009(7) 0.0045(7)
C5 0.0216(9) 0.0497(13) 0.0419(12) 0.0024(11) -0.0026(9) 0.0060(9)
C6 0.0223(9) 0.0330(11) 0.0446(13) 0.0009(9) 0.0034(8) -0.0028(8)
C7 0.0257(8) 0.0181(8) 0.0234(9) 0.0006(7) 0.0037(7) -0.0013(7)
C8 0.0247(8) 0.0170(8) 0.0235(9) -0.0013(7) 0.0025(7) -0.0032(7)
C9 0.0287(9) 0.0266(9) 0.0299(10) 0.0012(8) -0.0026(8) -0.0052(8)
C10 0.0478(12) 0.0291(10) 0.0260(10) -0.0015(8) -0.0058(9) -0.0093(9)
C11 0.0558(13) 0.0252(10) 0.0250(10) -0.0054(8) 0.0055(9) -0.0006(10)
C12 0.0357(10) 0.0252(9) 0.0304(10) 0.0007(8) 0.0087(9) 0.0054(9)
C13 0.0350(10) 0.0213(9) 0.0225(9) -0.0030(8) -0.0020(8) 0.0013(7)
C14 0.0383(11) 0.0306(10) 0.0321(11) 0.0010(9) -0.0086(9) 0.0012(9)
C15 0.0556(14) 0.0303(11) 0.0337(11) 0.0036(9) -0.0130(10) 0.0047(10)
C16 0.0628(15) 0.0264(11) 0.0252(10) 0.0030(8) -0.0010(10) 0.0013(10)
C17 0.0463(12) 0.0278(10) 0.0286(10) -0.0027(8) 0.0062(9) -0.0038(9)
C18 0.0345(10) 0.0257(9) 0.0252(10) -0.0016(8) -0.0011(8) 0.0001(8)
C19 0.0453(12) 0.0229(9) 0.0228(9) 0.0018(8) 0.0016(8) 0.0078(9)
C20 0.0720(18) 0.0378(12) 0.0366(12) -0.0026(10) -0.0021(12) 0.0264(13)
C21 0.131(3) 0.0320(13) 0.0418(15) -0.0045(12) -0.0022(17) 0.0348(19)
C22 0.137(3) 0.0231(13) 0.0423(15) -0.0036(10) 0.0016(18) -0.0069(16)
C23 0.091(2) 0.0337(13) 0.0326(13) -0.0028(10) 0.0068(13) -0.0271(14)
C24 0.0516(13) 0.0269(11) 0.0248(10) -0.0013(8) 0.0053(9) -0.0088(9)
C25 0.0269(8) 0.0160(9) 0.0240(9) 0.0013(7) 0.0009(7) 0.0019(7)
C26 0.0367(10) 0.0204(8) 0.0258(10) -0.0007(7) -0.0010(9) -0.0030(8)
C27 0.0332(10) 0.0241(9) 0.0343(11) 0.0017(8) -0.0055(8) -0.0064(8)
C28 0.0290(10) 0.0215(9) 0.0379(11) 0.0053(8) 0.0033(9) -0.0003(8)
C29 0.0347(9) 0.0260(10) 0.0250(9) 0.0008(8) 0.0040(8) -0.0001(8)
C30 0.0304(9) 0.0214(9) 0.0268(10) 0.0002(7) -0.0008(8) -0.0011(8)
C31 0.0346(11) 0.0389(12) 0.0497(14) 0.0065(11) 0.0099(10) -0.0049(10)

loop_
_atom_type_symbol
_atom_type_description
_atom_type_scat_dispersion_real
_atom_type_scat_dispersion_imag
_atom_type_scat_source
C C 0.0181 0.0091 'International Tables Vol C Tables 4.2.6.8 and 6.1.1.4'
H H 0.0000 0.0000 'International Tables Vol C Tables 4.2.6.8 and 6.1.1.4'
N N 0.0311 0.0180 'International Tables Vol C Tables 4.2.6.8 and 6.1.1.4'
O O 0.0492 0.0322 'International Tables Vol C Tables 4.2.6.8 and 6.1.1.4'
S S 0.3331 0.5567 'International Tables Vol C Tables 4.2.6.8 and 6.1.1.4'

loop_
_geom_angle_atom_site_label_1
_geom_angle_atom_site_label_2
_geom_angle_atom_site_label_3
_geom_angle
O5 S1 O4 120.54(9)
O5 S1 N1 106.79(8)
O4 S1 N1 105.79(8)
O5 S1 C25 108.90(9)
O4 S1 C25 108.69(9)
N1 S1 C25 105.03(8)
C2 O1 C3 105.18(13)
C5 O3 C6 112.46(16)
C8 N1 C2 108.21(14)
C8 N1 S1 119.88(12)
C2 N1 S1 117.26(12)
C7 C1 C6 112.99(16)
C7 C1 C2 102.54(15)
C6 C1 C2 115.11(16)
C7 C1 C4 117.84(16)
C6 C1 C4 104.17(15)
C2 C1 C4 104.31(15)
O1 C2 N1 108.91(14)
O1 C2 C1 105.88(14)
N1 C2 C1 106.99(15)
O1 C2 H2 111.6
N1 C2 H2 111.6
C1 C2 H2 111.6
O1 C3 C13 111.18(15)
O1 C3 C4 104.02(14)
C13 C3 C4 117.00(16)
O1 C3 H3 108.1
C13 C3 H3 108.1
C4 C3 H3 108.1
C19 C4 C5 114.50(17)
C19 C4 C1 114.77(16)
C5 C4 C1 104.11(17)
C19 C4 C3 114.23(16)
C5 C4 C3 106.97(17)
C1 C4 C3 100.86(14)
O2 C5 O3 122.2(2)
O2 C5 C4 126.7(2)
O3 C5 C4 110.94(18)
O3 C6 C1 107.62(16)
O3 C6 H6A 110.2
C1 C6 H6A 110.2
O3 C6 H6B 110.2
C1 C6 H6B 110.2
H6A C6 H6B 108.5
C12 C7 C8 120.16(18)
C12 C7 C1 128.87(18)
C8 C7 C1 110.95(16)
C9 C8 C7 121.66(18)
C9 C8 N1 127.91(17)
C7 C8 N1 110.41(15)
C8 C9 C10 117.41(19)
C8 C9 H9 121.3
C10 C9 H9 121.3
C11 C10 C9 121.3(2)
C11 C10 H10 119.4
C9 C10 H10 119.4
C12 C11 C10 120.59(19)
C12 C11 H11 119.7
C10 C11 H11 119.7
C11 C12 C7 118.9(2)
C11 C12 H12 120.5
C7 C12 H12 120.5
C18 C13 C14 119.12(19)
C18 C13 C3 121.96(17)
C14 C13 C3 118.91(18)
C15 C14 C13 120.6(2)
C15 C14 H14 119.7
C13 C14 H14 119.7
C16 C15 C14 120.7(2)
C16 C15 H15 119.7
C14 C15 H15 119.7
C15 C16 C17 119.4(2)
C15 C16 H16 120.3
C17 C16 H16 120.3
C16 C17 C18 120.3(2)
C16 C17 H17 119.9
C18 C17 H17 119.9
C13 C18 C17 120.0(2)
C13 C18 H18 120.0
C17 C18 H18 120.0
C20 C19 C24 118.5(2)
C20 C19 C4 122.1(2)
C24 C19 C4 119.31(18)
C19 C20 C21 120.4(3)
C19 C20 H20 119.8
C21 C20 H20 119.8
C22 C21 C20 120.5(3)
C22 C21 H21 119.8
C20 C21 H21 119.8
C21 C22 C23 119.9(3)
C21 C22 H22 120.1
C23 C22 H22 120.1
C22 C23 C24 119.8(3)
C22 C23 H23 120.1
C24 C23 H23 120.1
C19 C24 C23 120.9(2)
C19 C24 H24 119.5
C23 C24 H24 119.5
C26 C25 C30 121.31(18)
C26 C25 S1 119.56(15)
C30 C25 S1 118.95(14)
C27 C26 C25 118.67(18)
C27 C26 H26 120.7
C25 C26 H26 120.7
C26 C27 C28 121.51(19)
C26 C27 H27 119.2
C28 C27 H27 119.2
C27 C28 C29 118.59(19)
C27 C28 C31 120.1(2)
C29 C28 C31 121.3(2)
C30 C29 C28 121.01(18)
C30 C29 H29 119.5
C28 C29 H29 119.5
C29 C30 C25 118.88(18)
C29 C30 H30 120.6
C25 C30 H30 120.6
C28 C31 H31A 109.5
C28 C31 H31B 109.5
H31A C31 H31B 109.5
C28 C31 H31C 109.5
H31A C31 H31C 109.5
H31B C31 H31C 109.5

loop_
_geom_bond_atom_site_label_1
_geom_bond_atom_site_label_2
_geom_bond_distance
S1 O5 1.4262(14)
S1 O4 1.4276(14)
S1 N1 1.6564(16)
S1 C25 1.7562(19)
O1 C2 1.420(2)
O1 C3 1.421(2)
O2 C5 1.194(3)
O3 C5 1.343(3)
O3 C6 1.434(3)
N1 C8 1.432(2)
N1 C2 1.456(2)
C1 C7 1.494(3)
C1 C6 1.545(3)
C1 C2 1.554(2)
C1 C4 1.558(3)
C2 H2 0.9800
C3 C13 1.503(3)
C3 C4 1.578(3)
C3 H3 0.9800
C4 C19 1.514(3)
C4 C5 1.529(3)
C6 H6A 0.9700
C6 H6B 0.9700
C7 C12 1.382(3)
C7 C8 1.386(3)
C8 C9 1.384(3)
C9 C10 1.389(3)
C9 H9 0.9300
C10 C11 1.384(3)
C10 H10 0.9300
C11 C12 1.379(3)
C11 H11 0.9300
C12 H12 0.9300
C13 C18 1.386(3)
C13 C14 1.392(3)
C14 C15 1.378(3)
C14 H14 0.9300
C15 C16 1.373(4)
C15 H15 0.9300
C16 C17 1.391(3)
C16 H16 0.9300
C17 C18 1.394(3)
C17 H17 0.9300
C18 H18 0.9300
C19 C20 1.389(3)
C19 C24 1.391(3)
C20 C21 1.393(4)
C20 H20 0.9300
C21 C22 1.374(6)
C21 H21 0.9300
C22 C23 1.381(5)
C22 H22 0.9300
C23 C24 1.391(3)
C23 H23 0.9300
C24 H24 0.9300
C25 C26 1.387(3)
C25 C30 1.388(3)
C26 C27 1.383(3)
C26 H26 0.9300
C27 C28 1.390(3)
C27 H27 0.9300
C28 C29 1.391(3)
C28 C31 1.505(3)
C29 C30 1.388(3)
C29 H29 0.9300
C30 H30 0.9300
C31 H31A 0.9600
C31 H31B 0.9600
C31 H31C 0.9600

loop_
_geom_torsion_atom_site_label_1
_geom_torsion_atom_site_label_2
_geom_torsion_atom_site_label_3
_geom_torsion_atom_site_label_4
_geom_torsion
O5 S1 N1 C8 -49.99(15)
O4 S1 N1 C8 -179.56(13)
C25 S1 N1 C8 65.56(15)
O5 S1 N1 C2 175.47(12)
O4 S1 N1 C2 45.90(14)
C25 S1 N1 C2 -68.98(14)
C3 O1 C2 N1 -153.76(14)
C3 O1 C2 C1 -39.01(17)
C8 N1 C2 O1 104.42(15)
S1 N1 C2 O1 -116.17(13)
C8 N1 C2 C1 -9.61(18)
S1 N1 C2 C1 129.80(13)
C7 C1 C2 O1 -107.45(16)
C6 C1 C2 O1 129.45(17)
C4 C1 C2 O1 15.96(18)
C7 C1 C2 N1 8.61(18)
C6 C1 C2 N1 -114.49(17)
C4 C1 C2 N1 132.02(15)
C2 O1 C3 C13 172.77(15)
C2 O1 C3 C4 46.00(17)
C7 C1 C4 C19 -0.2(2)
C6 C1 C4 C19 125.90(18)
C2 C1 C4 C19 -113.03(18)
C7 C1 C4 C5 -126.11(18)
C6 C1 C4 C5 0.0(2)
C2 C1 C4 C5 121.04(16)
C7 C1 C4 C3 123.11(16)
C6 C1 C4 C3 -110.81(16)
C2 C1 C4 C3 10.26(18)
O1 C3 C4 C19 90.08(18)
C13 C3 C4 C19 -33.0(2)
O1 C3 C4 C5 -142.13(16)
C13 C3 C4 C5 94.8(2)
O1 C3 C4 C1 -33.57(17)
C13 C3 C4 C1 -156.61(16)
C6 O3 C5 O2 -175.2(2)
C6 O3 C5 C4 8.7(3)
C19 C4 C5 O2 52.9(3)
C1 C4 C5 O2 179.0(2)
C3 C4 C5 O2 -74.7(3)
C19 C4 C5 O3 -131.2(2)
C1 C4 C5 O3 -5.1(2)
C3 C4 C5 O3 101.2(2)
C5 O3 C6 C1 -8.5(2)
C7 C1 C6 O3 133.80(18)
C2 C1 C6 O3 -108.85(19)
C4 C1 C6 O3 4.7(2)
C6 C1 C7 C12 -62.1(3)
C2 C1 C7 C12 173.41(19)
C4 C1 C7 C12 59.6(3)
C6 C1 C7 C8 119.79(18)
C2 C1 C7 C8 -4.73(19)
C4 C1 C7 C8 -118.55(18)
C12 C7 C8 C9 -0.7(3)
C1 C7 C8 C9 177.63(17)
C12 C7 C8 N1 -179.34(17)
C1 C7 C8 N1 -1.0(2)
C2 N1 C8 C9 -171.69(18)
S1 N1 C8 C9 50.1(2)
C2 N1 C8 C7 6.85(19)
S1 N1 C8 C7 -131.31(14)
C7 C8 C9 C10 0.6(3)
N1 C8 C9 C10 179.03(18)
C8 C9 C10 C11 -0.2(3)
C9 C10 C11 C12 -0.3(3)
C10 C11 C12 C7 0.2(3)
C8 C7 C12 C11 0.2(3)
C1 C7 C12 C11 -177.74(19)
O1 C3 C13 C18 -14.6(3)
C4 C3 C13 C18 104.7(2)
O1 C3 C13 C14 164.55(17)
C4 C3 C13 C14 -76.2(2)
C18 C13 C14 C15 -0.9(3)
C3 C13 C14 C15 179.99(19)
C13 C14 C15 C16 0.0(3)
C14 C15 C16 C17 0.9(3)
C15 C16 C17 C18 -0.8(3)
C14 C13 C18 C17 0.9(3)
C3 C13 C18 C17 -179.95(17)
C16 C17 C18 C13 -0.1(3)
C5 C4 C19 C20 7.6(3)
C1 C4 C19 C20 -112.7(2)
C3 C4 C19 C20 131.5(2)
C5 C4 C19 C24 -175.93(19)
C1 C4 C19 C24 63.7(2)
C3 C4 C19 C24 -52.1(2)
C24 C19 C20 C21 -0.3(3)
C4 C19 C20 C21 176.2(2)
C19 C20 C21 C22 0.5(4)
C20 C21 C22 C23 -0.3(4)
C21 C22 C23 C24 -0.1(4)
C20 C19 C24 C23 -0.1(3)
C4 C19 C24 C23 -176.69(19)
C22 C23 C24 C19 0.3(4)
O5 S1 C25 C26 -155.47(15)
O4 S1 C25 C26 -22.40(17)
N1 S1 C25 C26 90.45(16)
O5 S1 C25 C30 29.36(17)
O4 S1 C25 C30 162.42(14)
N1 S1 C25 C30 -84.73(16)
C30 C25 C26 C27 1.7(3)
S1 C25 C26 C27 -173.35(15)
C25 C26 C27 C28 -1.1(3)
C26 C27 C28 C29 -0.4(3)
C26 C27 C28 C31 -179.7(2)
C27 C28 C29 C30 1.4(3)
C31 C28 C29 C30 -179.4(2)
C28 C29 C30 C25 -0.8(3)
C26 C25 C30 C29 -0.8(3)
S1 C25 C30 C29 174.30(14)
